data_2201218
loop_
_publ_author_name
'Cook, Leanne'
'de Koning, Charles B.'
'Fernandes, Manuel A.'
'Michael, Joseph P.'
'van Otterlo, Willem A. L.'

_publ_section_title
;
 6,8-Dimethoxy-1,3-<i>trans</i>-dimethylisochroman-5-yl diethyl
 phosphate
;
_journal_issue 4
_journal_name_full 'Acta Crystallographica Section E'
_journal_page_first o440
_journal_page_last o441
_journal_paper_doi 10.1107/S1600536802004567
_journal_volume 58
_journal_year 2002
_chemical_formula_iupac 'C17 H27 O7 P'
_chemical_formula_moiety 'C17 H27 O7 P'
_chemical_formula_sum 'C17 H27 O7 P'
_chemical_formula_weight 374.36
_chemical_melting_point 348
_chemical_name_systematic
;
6,8-Dimethoxy-1,3-trans-dimethylisochroman-5-yl diethyl phosphate
;
_space_group_IT_number 15
_symmetry_cell_setting monoclinic
_symmetry_space_group_name_Hall '-C 2yc'
_symmetry_space_group_name_H-M 'C 1 2/c 1'
_cell_angle_alpha 90.00
_cell_angle_beta 115.880(2)
_cell_angle_gamma 90.00
_cell_formula_units_Z 8
_cell_length_a 19.7987(11)
_cell_length_b 11.2320(5)
_cell_length_c 19.3329(11)
_cell_measurement_reflns_used 1024
_cell_measurement_temperature 296(2)
_cell_measurement_theta_max 27.0
_cell_measurement_theta_min 2.1
_cell_volume 3868.1(4)
_computing_cell_refinement 'SAINT-Plus (Bruker, 1999)'
_computing_data_collection 'SMART-NT (Bruker 1998)'
_computing_data_reduction SAINT-Plus
_computing_molecular_graphics 'PLATON (Spek, 1990)'
_computing_publication_material SHELXTL
_computing_structure_refinement SHELXTL
_computing_structure_solution 'SHELXTL (Bruker, 1999)'
_diffrn_ambient_temperature 296(2)
_diffrn_measured_fraction_theta_full 0.981
_diffrn_measured_fraction_theta_max 0.981
_diffrn_measurement_device_type 'Bruker SMART 1K CCD'
_diffrn_measurement_method \w
_diffrn_radiation_monochromator graphite
_diffrn_radiation_source 'fine-focus sealed tube'
_diffrn_radiation_type MoK\a
_diffrn_radiation_wavelength 0.71073
_diffrn_reflns_av_R_equivalents 0.049
_diffrn_reflns_av_sigmaI/netI 0.053
_diffrn_reflns_limit_h_max 25
_diffrn_reflns_limit_h_min -24
_diffrn_reflns_limit_k_max 14
_diffrn_reflns_limit_k_min -11
_diffrn_reflns_limit_l_max 22
_diffrn_reflns_limit_l_min -24
_diffrn_reflns_number 11051
_diffrn_reflns_theta_full 27.0
_diffrn_reflns_theta_max 27.0
_diffrn_reflns_theta_min 2.1
_diffrn_standards_decay_% 0
_diffrn_standards_number 0
_exptl_absorpt_coefficient_mu 0.18
_exptl_absorpt_correction_T_max 0.986
_exptl_absorpt_correction_T_min 0.933
_exptl_absorpt_correction_type multi-scan
_exptl_absorpt_process_details '(SADABS; Sheldrick, 1996) '
_exptl_crystal_colour Colourless
_exptl_crystal_density_diffrn 1.286
_exptl_crystal_density_method 'not measured'
_exptl_crystal_description Needle
_exptl_crystal_F_000 1600
_exptl_crystal_size_max 0.40
_exptl_crystal_size_mid 0.08
_exptl_crystal_size_min 0.08
_refine_diff_density_max 0.55
_refine_diff_density_min -0.25
_refine_ls_extinction_method none
_refine_ls_goodness_of_fit_ref 1.15
_refine_ls_hydrogen_treatment constr
_refine_ls_matrix_type full
_refine_ls_number_parameters 232
_refine_ls_number_reflns 4155
_refine_ls_number_restraints 0
_refine_ls_restrained_S_all 1.15
_refine_ls_R_factor_all 0.108
_refine_ls_R_factor_gt 0.074
_refine_ls_shift/su_max <0.001
_refine_ls_shift/su_mean 0.000
_refine_ls_structure_factor_coef Fsqd
_refine_ls_weighting_details 'calc w = 1/[\s^2^(Fo^2^)+(0.0544P)^2^+5.2563P] where P = (Fo^2^+2Fc^2^)/3'
_refine_ls_weighting_scheme calc
_refine_ls_wR_factor_ref 0.170
_reflns_number_gt 2976
_reflns_number_total 4155
_reflns_threshold_expression I>2\s(I)
_cod_data_source_file ya6095.cif
_cod_data_source_block 6
_cod_depositor_comments
;
The following automatic conversions were performed:
'_symmetry_cell_setting' value 'Monoclinic' changed to 'monoclinic'
according to '/home/saulius/struct/CIF-dictionaries/cif_core.dic'
dictionary named 'cif_core.dic' version 2.4.1 from 2010-06-29.

Automatic conversion script
Id: cif_fix_enum 1527 2010-12-29 10:47:43Z saulius 

The following automatic conversions were performed:

'_symmetry_cell_setting' value 'Monoclinic' changed to 'monoclinic'
according to /home/saulius/struct/CIF-dictionaries/cif_core.dic
dictionary named 'cif_core.dic' version 2.4.1 from 2010-06-29.

Automatic conversion script
Id: cif_fix_values 1715 2011-07-08 13:25:40Z adriana 
;
_cod_original_sg_symbol_H-M 'C 2/c'
_cod_database_code 2201218
_cod_database_fobs_code 2201218

loop_
_symmetry_equiv_pos_as_xyz
'x, y, z'
'-x, y, -z+1/2'
'x+1/2, y+1/2, z'
'-x+1/2, y+1/2, -z+1/2'
'-x, -y, -z'
'x, -y, z-1/2'
'-x+1/2, -y+1/2, -z'
'x+1/2, -y+1/2, z-1/2'

loop_
_atom_site_label
_atom_site_fract_x
_atom_site_fract_y
_atom_site_fract_z
_atom_site_U_iso_or_equiv
_atom_site_adp_type
_atom_site_calc_flag
_atom_site_refinement_flags
_atom_site_occupancy
_atom_site_disorder_assembly
_atom_site_disorder_group
_atom_site_type_symbol
P1 0.14471(4) 0.35847(7) 0.15345(5) 0.0420(2) Uani d . 1 . . P
C1 0.0019(2) 0.8164(3) 0.1294(2) 0.0580(9) Uani d . 1 . . C
H1 0.0047 0.8467 0.1781 0.070 Uiso calc R 1 . . H
O2 0.07307(14) 0.8424(2) 0.12900(15) 0.0629(7) Uani d . 1 . . O
C3 0.0848(2) 0.7821(3) 0.0710(2) 0.0570(9) Uani d . 1 . . C
H3 0.0418 0.7969 0.0213 0.068 Uiso calc R 1 . . H
C4 0.09110(18) 0.6503(3) 0.08651(19) 0.0482(7) Uani d . 1 . . C
H4A 0.0870 0.6087 0.0409 0.058 Uiso calc R 1 . . H
H4B 0.1402 0.6331 0.1276 0.058 Uiso calc R 1 . . H
C4A 0.03190(16) 0.6043(3) 0.10861(16) 0.0401(7) Uani d . 1 . . C
C5 0.02111(16) 0.4825(3) 0.11243(16) 0.0404(7) Uani d . 1 . . C
C6 -0.03192(16) 0.4375(3) 0.13388(17) 0.0431(7) Uani d . 1 . . C
C7 -0.07500(16) 0.5155(3) 0.15376(17) 0.0462(7) Uani d . 1 . . C
H7 -0.1106 0.4868 0.1688 0.055 Uiso calc R 1 . . H
C8 -0.06410(18) 0.6369(3) 0.15075(18) 0.0473(7) Uani d . 1 . . C
C8A -0.01116(17) 0.6829(3) 0.12856(17) 0.0453(7) Uani d . 1 . . C
C9 -0.0609(2) 0.8817(4) 0.0664(3) 0.0847(13) Uani d . 1 . . C
H9A -0.0507 0.9656 0.0716 0.127 Uiso calc R 1 . . H
H9B -0.1071 0.8662 0.0697 0.127 Uiso calc R 1 . . H
H9C -0.0652 0.8551 0.0174 0.127 Uiso calc R 1 . . H
C10 0.1539(3) 0.8346(4) 0.0693(3) 0.0790(12) Uani d . 1 . . C
H10A 0.1456 0.9175 0.0561 0.119 Uiso calc R 1 . . H
H10B 0.1647 0.7936 0.0317 0.119 Uiso calc R 1 . . H
H10C 0.1956 0.8263 0.1190 0.119 Uiso calc R 1 . . H
O11 0.06392(11) 0.40114(18) 0.09216(11) 0.0436(5) Uani d . 1 . . O
O12 0.16169(12) 0.3888(2) 0.23232(12) 0.0528(6) Uani d . 1 . . O
O13 0.20135(11) 0.4137(2) 0.12625(12) 0.0498(5) Uani d . 1 . . O
C14 0.1954(2) 0.3978(4) 0.0495(2) 0.0643(10) Uani d . 1 . . C
H14A 0.1436 0.4067 0.0118 0.077 Uiso calc R 1 . . H
H14B 0.2123 0.3187 0.0442 0.077 Uiso calc R 1 . . H
C15 0.2433(2) 0.4898(4) 0.0369(3) 0.0884(14) Uani d . 1 . . C
H15A 0.2239 0.5676 0.0386 0.133 Uiso calc R 1 . . H
H15B 0.2430 0.4776 -0.0123 0.133 Uiso calc R 1 . . H
H15C 0.2938 0.4834 0.0765 0.133 Uiso calc R 1 . . H
O16 0.14601(13) 0.22405(19) 0.13352(13) 0.0557(6) Uani d . 1 . . O
C17 0.1117(2) 0.1345(3) 0.1626(2) 0.0599(9) Uani d . 1 . . C
H17A 0.0882 0.0737 0.1237 0.072 Uiso calc R 1 . . H
H17B 0.0729 0.1713 0.1733 0.072 Uiso calc R 1 . . H
C18 0.1684(3) 0.0786(4) 0.2337(2) 0.0819(13) Uani d . 1 . . C
H18A 0.2061 0.0404 0.2228 0.123 Uiso calc R 1 . . H
H18B 0.1445 0.0206 0.2520 0.123 Uiso calc R 1 . . H
H18C 0.1914 0.1386 0.2722 0.123 Uiso calc R 1 . . H
O19 -0.03771(13) 0.31574(19) 0.13397(14) 0.0571(6) Uani d . 1 . . O
C20 -0.0928(2) 0.2657(3) 0.1537(3) 0.0728(11) Uani d . 1 . . C
H20A -0.0836 0.2911 0.2045 0.109 Uiso calc R 1 . . H
H20B -0.0902 0.1805 0.1525 0.109 Uiso calc R 1 . . H
H20C -0.1417 0.2918 0.1176 0.109 Uiso calc R 1 . . H
O21 -0.10346(14) 0.7204(2) 0.17059(15) 0.0642(7) Uani d . 1 . . O
C22 -0.1588(2) 0.6797(4) 0.1933(2) 0.0631(10) Uani d . 1 . . C
H22A -0.1985 0.6407 0.1508 0.095 Uiso calc R 1 . . H
H22B -0.1790 0.7463 0.2094 0.095 Uiso calc R 1 . . H
H22C -0.1364 0.6247 0.2353 0.095 Uiso calc R 1 . . H

loop_
_atom_site_aniso_label
_atom_site_aniso_U_11
_atom_site_aniso_U_22
_atom_site_aniso_U_33
_atom_site_aniso_U_12
_atom_site_aniso_U_13
_atom_site_aniso_U_23
P1 0.0448(4) 0.0363(4) 0.0455(4) 0.0036(3) 0.0205(3) 0.0001(3)
C1 0.066(2) 0.0428(18) 0.077(2) 0.0066(16) 0.0412(19) 0.0026(17)
O2 0.0706(16) 0.0466(14) 0.0780(17) -0.0038(12) 0.0383(14) -0.0031(12)
C3 0.066(2) 0.0455(19) 0.065(2) 0.0006(16) 0.0338(18) 0.0059(16)
C4 0.0543(19) 0.0444(18) 0.0497(18) -0.0027(15) 0.0263(15) 0.0004(14)
C4A 0.0412(16) 0.0403(16) 0.0385(16) 0.0008(13) 0.0172(13) 0.0018(12)
C5 0.0381(15) 0.0410(17) 0.0413(16) 0.0031(13) 0.0165(13) -0.0030(13)
C6 0.0429(17) 0.0405(17) 0.0449(17) 0.0011(13) 0.0182(14) 0.0039(13)
C7 0.0368(16) 0.055(2) 0.0474(17) 0.0036(14) 0.0193(14) 0.0058(15)
C8 0.0495(18) 0.0474(18) 0.0466(17) 0.0111(15) 0.0224(14) 0.0051(15)
C8A 0.0475(17) 0.0428(17) 0.0472(17) 0.0038(14) 0.0220(14) 0.0014(14)
C9 0.080(3) 0.063(3) 0.107(3) 0.020(2) 0.037(3) 0.023(2)
C10 0.100(3) 0.058(2) 0.107(3) -0.007(2) 0.071(3) 0.007(2)
O11 0.0449(12) 0.0416(11) 0.0460(12) 0.0029(9) 0.0214(10) -0.0042(9)
O12 0.0584(14) 0.0543(14) 0.0452(12) 0.0063(11) 0.0221(11) -0.0004(10)
O13 0.0455(12) 0.0544(13) 0.0520(13) 0.0007(10) 0.0236(10) 0.0003(10)
C14 0.068(2) 0.077(3) 0.060(2) 0.000(2) 0.0386(19) 0.0013(19)
C15 0.075(3) 0.117(4) 0.090(3) -0.011(3) 0.052(3) 0.010(3)
O16 0.0686(15) 0.0377(12) 0.0679(15) 0.0083(11) 0.0362(12) 0.0000(11)
C17 0.066(2) 0.0392(18) 0.074(2) -0.0018(16) 0.0307(19) -0.0025(17)
C18 0.098(3) 0.062(3) 0.078(3) 0.012(2) 0.031(3) 0.017(2)
O19 0.0655(15) 0.0423(12) 0.0773(16) -0.0039(11) 0.0439(13) 0.0001(11)
C20 0.088(3) 0.055(2) 0.099(3) -0.014(2) 0.063(3) -0.002(2)
O21 0.0689(16) 0.0550(15) 0.0873(18) 0.0161(12) 0.0514(14) 0.0063(13)
C22 0.057(2) 0.074(2) 0.067(2) 0.0153(19) 0.0351(19) 0.0045(19)

loop_
_atom_type_symbol
_atom_type_description
_atom_type_scat_dispersion_real
_atom_type_scat_dispersion_imag
_atom_type_scat_source
C C 0.0033 0.0016 'International Tables Vol C Tables 4.2.6.8 and 6.1.1.4'
H H 0.0000 0.0000 'International Tables Vol C Tables 4.2.6.8 and 6.1.1.4'
O O 0.0106 0.0060 'International Tables Vol C Tables 4.2.6.8 and 6.1.1.4'
P P 0.1023 0.0942 'International Tables Vol C Tables 4.2.6.8 and 6.1.1.4'

loop_
_geom_angle_atom_site_label_1
_geom_angle_atom_site_label_2
_geom_angle_atom_site_label_3
_geom_angle
O12 P1 O13 112.94(13)
O12 P1 O16 117.72(13)
O13 P1 O16 102.10(13)
O12 P1 O11 114.07(12)
O13 P1 O11 105.41(12)
O16 P1 O11 103.11(12)
O2 C1 C9 111.3(3)
O2 C1 C8A 111.2(3)
C9 C1 C8A 113.4(3)
O2 C1 H1 106.8
C9 C1 H1 106.8
C8A C1 H1 106.8
C3 O2 C1 113.9(3)
O2 C3 C10 107.2(3)
O2 C3 C4 110.0(3)
C10 C3 C4 113.1(3)
O2 C3 H3 108.8
C10 C3 H3 108.8
C4 C3 H3 108.8
C4A C4 C3 112.8(3)
C4A C4 H4A 109.0
C3 C4 H4A 109.0
C4A C4 H4B 109.0
C3 C4 H4B 109.0
H4A C4 H4B 107.8
C5 C4A C8A 118.8(3)
C5 C4A C4 120.7(3)
C8A C4A C4 120.5(3)
C6 C5 C4A 122.0(3)
C6 C5 O11 118.3(3)
C4A C5 O11 119.7(3)
O19 C6 C5 116.0(3)
O19 C6 C7 124.5(3)
C5 C6 C7 119.5(3)
C8 C7 C6 118.9(3)
C8 C7 H7 120.6
C6 C7 H7 120.6
O21 C8 C7 122.8(3)
O21 C8 C8A 115.2(3)
C7 C8 C8A 122.0(3)
C4A C8A C8 118.9(3)
C4A C8A C1 120.4(3)
C8 C8A C1 120.7(3)
C1 C9 H9A 109.5
C1 C9 H9B 109.5
H9A C9 H9B 109.5
C1 C9 H9C 109.5
H9A C9 H9C 109.5
H9B C9 H9C 109.5
C3 C10 H10A 109.5
C3 C10 H10B 109.5
H10A C10 H10B 109.5
C3 C10 H10C 109.5
H10A C10 H10C 109.5
H10B C10 H10C 109.5
C5 O11 P1 121.15(18)
C14 O13 P1 123.2(2)
O13 C14 C15 107.9(3)
O13 C14 H14A 110.1
C15 C14 H14A 110.1
O13 C14 H14B 110.1
C15 C14 H14B 110.1
H14A C14 H14B 108.4
C14 C15 H15A 109.5
C14 C15 H15B 109.5
H15A C15 H15B 109.5
C14 C15 H15C 109.5
H15A C15 H15C 109.5
H15B C15 H15C 109.5
C17 O16 P1 120.8(2)
O16 C17 C18 110.9(3)
O16 C17 H17A 109.5
C18 C17 H17A 109.5
O16 C17 H17B 109.5
C18 C17 H17B 109.5
H17A C17 H17B 108.0
C17 C18 H18A 109.5
C17 C18 H18B 109.5
H18A C18 H18B 109.5
C17 C18 H18C 109.5
H18A C18 H18C 109.5
H18B C18 H18C 109.5
C6 O19 C20 118.0(3)
O19 C20 H20A 109.5
O19 C20 H20B 109.5
H20A C20 H20B 109.5
O19 C20 H20C 109.5
H20A C20 H20C 109.5
H20B C20 H20C 109.5
C8 O21 C22 118.2(3)
O21 C22 H22A 109.5
O21 C22 H22B 109.5
H22A C22 H22B 109.5
O21 C22 H22C 109.5
H22A C22 H22C 109.5
H22B C22 H22C 109.5

loop_
_geom_bond_atom_site_label_1
_geom_bond_atom_site_label_2
_geom_bond_site_symmetry_2
_geom_bond_distance
_geom_bond_publ_flag
P1 O12 . 1.451(2) ?
P1 O13 . 1.560(2) ?
P1 O16 . 1.561(2) ?
P1 O11 . 1.593(2) ?
C1 O2 . 1.442(4) ?
C1 C9 . 1.499(5) ?
C1 C8A . 1.521(5) ?
C1 H1 . 0.9800 ?
O2 C3 . 1.413(4) ?
C3 C10 . 1.503(5) ?
C3 C4 . 1.505(4) ?
C3 H3 . 0.9800 ?
C4 C4A . 1.503(4) ?
C4 H4A . 0.9700 ?
C4 H4B . 0.9700 ?
C4A C5 . 1.392(4) ?
C4A C8A . 1.394(4) ?
C5 C6 . 1.382(4) ?
C5 O11 . 1.413(3) ?
C6 O19 . 1.373(4) ?
C6 C7 . 1.389(4) ?
C7 C8 . 1.385(4) ?
C7 H7 . 0.9300 ?
C8 O21 . 1.377(4) ?
C8 C8A . 1.394(4) ?
C9 H9A . 0.9600 ?
C9 H9B . 0.9600 ?
C9 H9C . 0.9600 ?
C10 H10A . 0.9600 ?
C10 H10B . 0.9600 ?
C10 H10C . 0.9600 ?
O13 C14 . 1.448(4) ?
C14 C15 . 1.493(5) ?
C14 H14A . 0.9700 ?
C14 H14B . 0.9700 ?
C15 H15A . 0.9600 ?
C15 H15B . 0.9600 ?
C15 H15C . 0.9600 ?
O16 C17 . 1.457(4) ?
C17 C18 . 1.482(5) ?
C17 H17A . 0.9700 ?
C17 H17B . 0.9700 ?
C18 H18A . 0.9600 ?
C18 H18B . 0.9600 ?
C18 H18C . 0.9600 ?
O19 C20 . 1.418(4) ?
C20 H20A . 0.9600 ?
C20 H20B . 0.9600 ?
C20 H20C . 0.9600 ?
O21 C22 . 1.423(4) ?
C22 H22A . 0.9600 ?
C22 H22B . 0.9600 ?
C22 H22C . 0.9600 ?

loop_
_geom_torsion_atom_site_label_1
_geom_torsion_atom_site_label_2
_geom_torsion_atom_site_label_3
_geom_torsion_atom_site_label_4
_geom_torsion
C9 C1 O2 C3 -76.9(4)
C8A C1 O2 C3 50.5(4)
C1 O2 C3 C10 170.2(3)
C1 O2 C3 C4 -66.5(4)
O2 C3 C4 C4A 45.1(4)
C10 C3 C4 C4A 164.9(3)
C3 C4 C4A C5 169.1(3)
C3 C4 C4A C8A -13.4(4)
C8A C4A C5 C6 1.3(4)
C4 C4A C5 C6 178.8(3)
C8A C4A C5 O11 179.7(2)
C4 C4A C5 O11 -2.8(4)
C4A C5 C6 O19 178.9(3)
O11 C5 C6 O19 0.5(4)
C4A C5 C6 C7 -1.3(4)
O11 C5 C6 C7 -179.7(3)
O19 C6 C7 C8 -179.5(3)
C5 C6 C7 C8 0.7(4)
C6 C7 C8 O21 -179.0(3)
C6 C7 C8 C8A -0.2(5)
C5 C4A C8A C8 -0.8(4)
C4 C4A C8A C8 -178.3(3)
C5 C4A C8A C1 176.6(3)
C4 C4A C8A C1 -0.9(5)
O21 C8 C8A C4A 179.1(3)
C7 C8 C8A C4A 0.2(5)
O21 C8 C8A C1 1.7(4)
C7 C8 C8A C1 -177.2(3)
O2 C1 C8A C4A -16.0(4)
C9 C1 C8A C4A 110.3(4)
O2 C1 C8A C8 161.4(3)
C9 C1 C8A C8 -72.3(4)
C6 C5 O11 P1 -95.3(3)
C4A C5 O11 P1 86.2(3)
O12 P1 O11 C5 12.7(3)
O13 P1 O11 C5 -111.7(2)
O16 P1 O11 C5 141.6(2)
O12 P1 O13 C14 -178.9(2)
O16 P1 O13 C14 53.7(3)
O11 P1 O13 C14 -53.8(3)
P1 O13 C14 C15 163.4(3)
O12 P1 O16 C17 43.9(3)
O13 P1 O16 C17 168.2(2)
O11 P1 O16 C17 -82.6(2)
P1 O16 C17 C18 -96.1(3)
C5 C6 O19 C20 -178.4(3)
C7 C6 O19 C20 1.8(5)
C7 C8 O21 C22 -1.5(5)
C8A C8 O21 C22 179.6(3)
